data_4022366
loop_
_publ_author_name
'Jason E. Field'
'Thomas J. Hill'
'D. Venkataraman'

_publ_contact_author_address
;
Department of Chemistry
University of Massachusetts
Amherst, MA 01003
;
_publ_contact_author_email dv@chem.umass.edu
_publ_contact_author_fax 413-545-4490
_publ_contact_author_name 'D. Venkataraman'
_publ_contact_author_phone 413-545-2028
_publ_section_title
;
 Bridged Triarylamines: A New Class of Heterohelicenes
;
_journal_name_full 'Journal of Organic Chemistry'
_journal_page_first 6071
_journal_page_last 6078
_journal_paper_doi 10.1021/jo026883p
_journal_volume 68
_journal_year 2003
_chemical_compound_source 'Local laboratory'
_chemical_formula_moiety 'C20 H15 N '
_chemical_formula_sum 'C20 H15 N'
_chemical_formula_weight 269.347
_chemical_name_systematic
;
  ?
;
_space_group_IT_number 14
_symmetry_cell_setting monoclinic
_symmetry_space_group_name_Hall '-P 2ybc'
_symmetry_space_group_name_H-M 'P 1 21/c 1'
_audit_creation_method maXus
_cell_angle_alpha 90.00
_cell_angle_beta 12.E1(18)
_cell_angle_gamma 90.00
_cell_formula_units_Z 4
_cell_length_a 10.4907(7)
_cell_length_b 10.9269(7)
_cell_length_c 14.5995(12)
_cell_measurement_reflns_used 2547
_cell_measurement_temperature 298
_cell_measurement_theta_max 25.028
_cell_measurement_theta_min 4.076
_cell_volume 1431.8(2)
_computing_cell_refinement 'HKL Scalepack (Otwinowski & Minor 1997)'
_computing_data_collection KappaCCD
_computing_data_reduction 'Denzo and Scalepak (Otwinowski & Minor, 1997)'
_computing_structure_refinement 'SHELXL-97 (Sheldrick, 1997)'
_diffrn_measured_fraction_theta_full 0.986
_diffrn_measured_fraction_theta_max 0.986
_diffrn_measurement_device KappaCCD
_diffrn_measurement_method CCD
_diffrn_orient_matrix_type X=UH
_diffrn_orient_matrix_UB_11 0.05659
_diffrn_orient_matrix_UB_12 0.07989
_diffrn_orient_matrix_UB_13 0.00134
_diffrn_orient_matrix_UB_21 -0.04525
_diffrn_orient_matrix_UB_22 0.03326
_diffrn_orient_matrix_UB_23 -0.07226
_diffrn_orient_matrix_UB_31 -0.04003
_diffrn_orient_matrix_UB_32 0.04997
_diffrn_orient_matrix_UB_33 0.04807
_diffrn_radiation_source 'fine-focus sealed tube'
_diffrn_radiation_type ' MoK\a'
_diffrn_radiation_wavelength_id all
_diffrn_reflns_limit_h_max 12
_diffrn_reflns_limit_h_min -12
_diffrn_reflns_limit_k_max 12
_diffrn_reflns_limit_k_min -13
_diffrn_reflns_limit_l_max 16
_diffrn_reflns_limit_l_min -17
_diffrn_reflns_number 4881
_diffrn_reflns_theta_full 25.06
_diffrn_reflns_theta_max 25.06
_diffrn_reflns_theta_min 4.20
_exptl_absorpt_coefficient_mu 0.072
_exptl_absorpt_correction_type none
_exptl_crystal_colour Colourless
_exptl_crystal_density_diffrn 1.250
_exptl_crystal_density_method 'not measured'
_exptl_crystal_description Cube
_refine_diff_density_max 0.436
_refine_diff_density_min -0.205
_refine_diff_density_rms 0.037
_refine_ls_extinction_method none
_refine_ls_goodness_of_fit_ref 0.974
_refine_ls_hydrogen_treatment noref
_refine_ls_matrix_type full
_refine_ls_number_parameters 192
_refine_ls_number_reflns 2494
_refine_ls_number_restraints 0
_refine_ls_restrained_S_all 0.974
_refine_ls_R_factor_all 0.0985
_refine_ls_R_factor_gt 0.0640
_refine_ls_shift/su_max 0.056
_refine_ls_shift/su_mean 0.009
_refine_ls_structure_factor_coef Fsqd
_refine_ls_weighting_details 'calc w=1/[\s^2^(Fo^2^)+(0.1063P)^2^+0.6312P] where P=(Fo^2^+2Fc^2^)/3'
_refine_ls_weighting_scheme calc
_refine_ls_wR_factor_gt 0.1743
_refine_ls_wR_factor_ref 0.2057
_reflns_number_gt 1660
_reflns_number_total 2494
_reflns_threshold_expression >2sigma(I)
_cod_data_source_file jo026883psi20021219_022332_9.cif
_cod_data_source_block compdnapam
_cod_depositor_comments
;
The following automatic conversions were performed:
'_symmetry_cell_setting' value 'Monoclinic' changed to 'monoclinic'
according to '/home/saulius/struct/CIF-dictionaries/cif_core.dic'
dictionary named 'cif_core.dic' version 2.4.1 from 2010-06-29.

Automatic conversion script
Id: cif_fix_enum 1527 2010-12-29 10:47:43Z saulius 
;
_cod_original_sg_symbol_H-M 'P 21/c        '
_cod_original_formula_sum 'C20 H15 N '
_cod_database_code 4022366

loop_
_symmetry_equiv_pos_as_xyz
+X,+Y,+Z
-X,-Y,-Z
'-X,+Y+ 1/2,-Z+ 1/2'
'+X,-Y+ 1/2,+Z+ 1/2'

loop_
_atom_site_label
_atom_site_type_symbol
_atom_site_fract_x
_atom_site_fract_y
_atom_site_fract_z
_atom_site_U_iso_or_equiv
_atom_site_adp_type
_atom_site_occupancy
_atom_site_symmetry_multiplicity
_atom_site_calc_flag
_atom_site_refinement_flags
N1 N 0.4717(2) 0.2161(2) 0.89826(18) 0.0734(8) Uani 1 1 d .
C1 C 0.6273(3) 0.2170(2) 0.95281(19) 0.0553(7) Uani 1 1 d .
C2 C 0.7074(3) 0.2929(2) 1.04531(18) 0.0533(7) Uani 1 1 d .
C3 C 0.6367(4) 0.3723(3) 1.0816(2) 0.0710(8) Uani 1 1 d .
C4 C 0.7198(5) 0.4430(3) 1.1710(3) 0.0907(11) Uani 1 1 d .
C5 C 0.8761(5) 0.4355(4) 1.2273(2) 0.0945(12) Uani 1 1 d .
C6 C 0.9463(4) 0.3606(3) 1.1949(2) 0.0800(10) Uani 1 1 d .
C7 C 0.8657(3) 0.2873(3) 1.10333(19) 0.0615(8) Uani 1 1 d .
C8 C 0.9384(3) 0.2108(3) 1.0666(2) 0.0701(9) Uani 1 1 d .
C9 C 0.8591(3) 0.1450(3) 0.9764(3) 0.0694(8) Uani 1 1 d .
C10 C 0.7038(3) 0.1474(3) 0.9192(2) 0.0628(7) Uani 1 1 d .
C11 C 0.3853(3) 0.1295(3) 0.8134(2) 0.0599(7) Uani 1 1 d .
C12 C 0.3391(3) 0.1625(2) 0.7080(2) 0.0550(7) Uani 1 1 d .
C13 C 0.3719(3) 0.2798(3) 0.6784(2) 0.0657(8) Uani 1 1 d .
C14 C 0.3156(4) 0.3066(3) 0.5745(3) 0.0760(9) Uani 1 1 d .
C15 C 0.2291(4) 0.2255(3) 0.4934(3) 0.0798(9) Uani 1 1 d .
C16 C 0.1999(3) 0.1139(3) 0.5171(2) 0.0671(8) Uani 1 1 d .
C17 C 0.2520(3) 0.0788(2) 0.62415(19) 0.0518(6) Uani 1 1 d .
C18 C 0.2162(3) -0.0367(2) 0.6486(2) 0.0648(8) Uani 1 1 d .
C19 C 0.2620(4) -0.0660(3) 0.7526(3) 0.0773(9) Uani 1 1 d .
C20 C 0.3472(3) 0.0204(3) 0.8343(2) 0.0702(8) Uani 1 1 d .
H1 H 0.4263 0.2682 0.9156 0.088 Uiso 1 1 calc R
H3 H 0.5332 0.3768 1.0447 0.085 Uiso 1 1 calc R
H4 H 0.6728 0.4958 1.1943 0.109 Uiso 1 1 calc R
H5 H 0.9318 0.4833 1.2881 0.113 Uiso 1 1 calc R
H6 H 1.0498 0.3571 1.2337 0.096 Uiso 1 1 calc R
H8 H 1.0418 0.2059 1.1050 0.084 Uiso 1 1 calc R
H9 H 0.9087 0.0971 0.9519 0.083 Uiso 1 1 calc R
H10 H 0.6514 0.1010 0.8571 0.075 Uiso 1 1 calc R
H13 H 0.4315 0.3363 0.7311 0.079 Uiso 1 1 calc R
H14 H 0.3358 0.3829 0.5567 0.091 Uiso 1 1 calc R
H15 H 0.1909 0.2478 0.4224 0.096 Uiso 1 1 calc R
H16 H 0.1444 0.0587 0.4620 0.081 Uiso 1 1 calc R
H18 H 0.1615 -0.0928 0.5941 0.078 Uiso 1 1 calc R
H19 H 0.2377 -0.1413 0.7691 0.093 Uiso 1 1 calc R
H20 H 0.3777 0.0008 0.9047 0.084 Uiso 1 1 calc R

loop_
_atom_site_aniso_label
_atom_site_aniso_U_11
_atom_site_aniso_U_22
_atom_site_aniso_U_33
_atom_site_aniso_U_23
_atom_site_aniso_U_13
_atom_site_aniso_U_12
N1 0.0481(13) 0.1004(19) 0.0595(14) -0.0278(13) 0.0193(11) 0.0021(12)
C1 0.0453(14) 0.0681(17) 0.0428(13) -0.0016(12) 0.0159(11) 0.0031(12)
C2 0.0547(14) 0.0601(16) 0.0374(12) 0.0021(11) 0.0183(11) -0.0058(12)
C3 0.082(2) 0.0774(19) 0.0527(15) -0.0128(14) 0.0345(15) -0.0104(16)
C4 0.129(3) 0.089(2) 0.065(2) -0.0189(18) 0.057(2) -0.020(2)
C5 0.117(3) 0.104(3) 0.0444(17) -0.0149(18) 0.029(2) -0.049(2)
C6 0.078(2) 0.096(2) 0.0422(15) 0.0042(16) 0.0144(15) -0.0272(18)
C7 0.0568(16) 0.0677(17) 0.0412(13) 0.0144(12) 0.0121(12) -0.0163(13)
C8 0.0451(15) 0.077(2) 0.0738(19) 0.0216(16) 0.0208(14) 0.0025(14)
C9 0.0562(16) 0.0687(18) 0.083(2) 0.0075(16) 0.0356(16) 0.0099(14)
C10 0.0551(16) 0.0660(17) 0.0623(16) -0.0062(13) 0.0270(13) 0.0028(13)
C11 0.0484(14) 0.0704(18) 0.0527(15) -0.0074(13) 0.0202(12) 0.0011(13)
C12 0.0429(13) 0.0587(15) 0.0586(15) -0.0113(13) 0.0230(12) 0.0014(11)
C13 0.0633(17) 0.0605(17) 0.078(2) -0.0160(14) 0.0396(15) -0.0089(13)
C14 0.098(2) 0.0651(18) 0.084(2) 0.0064(17) 0.061(2) 0.0016(17)
C15 0.087(2) 0.093(2) 0.0692(19) 0.0108(18) 0.0469(18) 0.0108(19)
C16 0.0630(17) 0.080(2) 0.0559(16) -0.0054(15) 0.0291(14) 0.0007(15)
C17 0.0432(13) 0.0558(14) 0.0496(14) -0.0066(11) 0.0192(11) 0.0003(11)
C18 0.0626(17) 0.0550(16) 0.0660(17) -0.0128(14) 0.0256(14) -0.0061(13)
C19 0.086(2) 0.0565(17) 0.085(2) 0.0118(16) 0.0410(18) 0.0014(15)
C20 0.0637(17) 0.086(2) 0.0479(15) 0.0091(15) 0.0197(13) 0.0110(16)

loop_
_atom_type_symbol
_atom_type_description
_atom_type_scat_dispersion_real
_atom_type_scat_dispersion_imag
_atom_type_scat_source
C C 0.0033 0.0016 'International Tables Vol C Tables 4.2.6.8 and 6.1.1.4'
H H 0.0000 0.0000 'International Tables Vol C Tables 4.2.6.8 and 6.1.1.4'
N N 0.0061 0.0033 'International Tables Vol C Tables 4.2.6.8 and 6.1.1.4'

loop_
_diffrn_radiation_wavelength
0.71073

loop_
_geom_angle_atom_site_label_1
_geom_angle_atom_site_label_2
_geom_angle_atom_site_label_3
_geom_angle
C1 N1 C11 121.5(2)
C10 C1 N1 121.4(2)
C10 C1 C2 119.6(2)
N1 C1 C2 119.0(2)
C3 C2 C7 118.8(2)
C3 C2 C1 123.1(2)
C7 C2 C1 118.2(2)
C4 C3 C2 120.3(3)
C3 C4 C5 119.8(3)
C6 C5 C4 121.1(3)
C5 C6 C7 120.9(3)
C6 C7 C8 121.5(3)
C6 C7 C2 119.0(3)
C8 C7 C2 119.5(2)
C9 C8 C7 120.5(2)
C8 C9 C10 121.0(3)
C1 C10 C9 121.1(3)
C20 C11 C12 120.3(2)
C20 C11 N1 121.0(3)
C12 C11 N1 118.7(3)
C11 C12 C17 119.0(2)
C11 C12 C13 123.6(2)
C17 C12 C13 117.4(2)
C14 C13 C12 119.6(3)
C13 C14 C15 122.6(3)
C16 C15 C14 119.9(3)
C15 C16 C17 121.3(3)
C18 C17 C16 121.2(2)
C18 C17 C12 119.6(2)
C16 C17 C12 119.1(2)
C19 C18 C17 120.0(3)
C18 C19 C20 118.9(3)
C11 C20 C19 122.2(3)

loop_
_geom_bond_atom_site_label_1
_geom_bond_atom_site_label_2
_geom_bond_distance
N1 C1 1.397(3)
N1 C11 1.445(3)
C1 C10 1.368(4)
C1 C2 1.429(3)
C2 C3 1.411(4)
C2 C7 1.422(4)
C3 C4 1.372(4)
C4 C5 1.406(5)
C5 C6 1.339(5)
C6 C7 1.405(4)
C7 C8 1.411(4)
C8 C9 1.345(4)
C9 C10 1.394(4)
C11 C20 1.342(4)
C11 C12 1.401(4)
C12 C17 1.418(3)
C12 C13 1.450(4)
C13 C14 1.345(4)
C14 C15 1.378(5)
C15 C16 1.345(4)
C16 C17 1.416(4)
C17 C18 1.415(4)
C18 C19 1.372(4)
C19 C20 1.418(4)

loop_
_cod_related_entry_id
_cod_related_entry_database
_cod_related_entry_code
1 ChemSpider 195058
